data_4121825
loop_
_publ_author_name
'Yamanaka, Shoji'
'Komatsu, Masaya'
'Tanaka, Masashi'
'Sawa, Hiroshi'
'Inumaru, Kei'

_publ_section_title
;
 High-Pressure Synthesis and Structural Characterization of the Type II
 Clathrate Compound Na30.5Si136 Encapsulating Two Sodium Atoms in the Same
 Silicon Polyhedral Cages.
;
_journal_issue 21
_journal_name_full 'Journal of the American Chemical Society'
_journal_page_first 7717
_journal_page_last 7725
_journal_paper_doi 10.1021/ja502733e
_journal_volume 136
_journal_year 2014
_chemical_compound_source 'synthesis as described'
_chemical_formula_moiety 'Na1.4 Si34'
_chemical_formula_sum 'Na1.4 Si34'
_chemical_formula_weight 987.24
_chemical_name_systematic
;
 ?
;
_space_group_IT_number 227
_symmetry_cell_setting cubic
_symmetry_Int_Tables_number 227
_symmetry_space_group_name_Hall '-F 4vw 2vw 3'
_symmetry_space_group_name_H-M 'F d -3 m :2'
_atom_sites_solution_primary direct
_atom_sites_solution_secondary difmap
_audit_conform_dict_location ftp://ftp.iucr.org/pub/cif_core.dic
_audit_conform_dict_name cif_core.dic
_audit_conform_dict_version 2.3
_audit_creation_date 2013-01-13T18:18:23-00:00
_audit_creation_method 'WinGX routine CIF_UPDATE'
_cell_angle_alpha 90
_cell_angle_beta 90
_cell_angle_gamma 90
_cell_formula_units_Z 4
_cell_length_a 14.6469(7)
_cell_length_b 14.6469(7)
_cell_length_c 14.6469(7)
_cell_measurement_reflns_used 0
_cell_measurement_temperature 293
_cell_measurement_theta_max 0
_cell_measurement_theta_min 0
_cell_measurement_wavelength 0.71073
_cell_volume 3142.2(3)
_computing_molecular_graphics 'Ortep-3 for Windows (Farrugia, 1997)'
_computing_publication_material 'WinGX publication routines (Farrugia, 1999)'
_computing_structure_refinement 'SHELXL-97 (Sheldrick, 1997)'
_computing_structure_solution 'SIR97 (Giacovazzo et al, 1997)'
_diffrn_ambient_temperature 293
_diffrn_detector_area_resol_mean 'not relevant'
_diffrn_measured_fraction_theta_full 0.995
_diffrn_measured_fraction_theta_max 0.995
_diffrn_measurement_device_type 'Rigakau CCD Mercury'
_diffrn_measurement_method 'phi and kai scans'
_diffrn_radiation_monochromator graphite
_diffrn_radiation_probe x-ray
_diffrn_radiation_type MoK\a
_diffrn_radiation_wavelength 0.71069
_diffrn_reflns_av_R_equivalents 0.0413
_diffrn_reflns_av_unetI/netI 0.0123
_diffrn_reflns_limit_h_max 12
_diffrn_reflns_limit_h_min -18
_diffrn_reflns_limit_k_max 18
_diffrn_reflns_limit_k_min -18
_diffrn_reflns_limit_l_max 18
_diffrn_reflns_limit_l_min -18
_diffrn_reflns_number 5823
_diffrn_reflns_theta_full 27.41
_diffrn_reflns_theta_max 27.41
_diffrn_reflns_theta_min 3.93
_exptl_absorpt_coefficient_mu 1.36
_exptl_absorpt_correction_T_max 0.934
_exptl_absorpt_correction_T_min 0.873
_exptl_absorpt_correction_type numerical
_exptl_absorpt_process_details 'Rigaku CrystalClear'
_exptl_crystal_colour black
_exptl_crystal_density_diffrn 2.087
_exptl_crystal_density_method 'not measured'
_exptl_crystal_description prism
_exptl_crystal_F_000 1965.6
_exptl_crystal_size_max 0.1
_exptl_crystal_size_mid 0.1
_exptl_crystal_size_min 0.05
_refine_diff_density_max 0.234
_refine_diff_density_min -0.254
_refine_diff_density_rms 0.068
_refine_ls_extinction_method none
_refine_ls_goodness_of_fit_ref 1.241
_refine_ls_matrix_type full
_refine_ls_number_parameters 18
_refine_ls_number_reflns 205
_refine_ls_number_restraints 0
_refine_ls_restrained_S_all 1.241
_refine_ls_R_factor_all 0.0214
_refine_ls_R_factor_gt 0.0208
_refine_ls_shift/su_max 0.001
_refine_ls_shift/su_mean 0
_refine_ls_structure_factor_coef Fsqd
_refine_ls_weighting_details 'calc w=1/[\s^2^(Fo^2^)+(0.0334P)^2^+2.2842P] where P=(Fo^2^+2Fc^2^)/3'
_refine_ls_weighting_scheme calc
_refine_ls_wR_factor_gt 0.0546
_refine_ls_wR_factor_ref 0.0549
_reflns_number_gt 197
_reflns_number_total 205
_reflns_threshold_expression >2sigma(I)
_cod_data_source_file ja502733e_si_006.cif
_cod_data_source_block Na5.5Si136
_cod_depositor_comments 'Adding full bibliography for 4121822--4121827.cif.'
_cod_original_sg_symbol_H-M 'F d -3 m'
_cod_database_code 4121825

loop_
_symmetry_equiv_pos_as_xyz
'x, y, z'
'-x+1/4, -y+1/4, z'
'x, -y+1/4, -z+1/4'
'-x+1/4, y, -z+1/4'
'z, x, y'
'y, z, x'
'-z+1/4, -x+1/4, y'
'-y+1/4, z, -x+1/4'
'z, -x+1/4, -y+1/4'
'-y+1/4, -z+1/4, x'
'-z+1/4, x, -y+1/4'
'y, -z+1/4, -x+1/4'
'-y, -x, -z'
'y+1/4, x+1/4, -z'
'y+1/4, -x, z+1/4'
'-y, x+1/4, z+1/4'
'-x, -z, -y'
'-z, -y, -x'
'x+1/4, z+1/4, -y'
'-z, y+1/4, x+1/4'
'x+1/4, -z, y+1/4'
'z+1/4, y+1/4, -x'
'-x, z+1/4, y+1/4'
'z+1/4, -y, x+1/4'
'x, y+1/2, z+1/2'
'-x+1/4, -y+3/4, z+1/2'
'x, -y+3/4, -z+3/4'
'-x+1/4, y+1/2, -z+3/4'
'z, x+1/2, y+1/2'
'y, z+1/2, x+1/2'
'-z+1/4, -x+3/4, y+1/2'
'-y+1/4, z+1/2, -x+3/4'
'z, -x+3/4, -y+3/4'
'-y+1/4, -z+3/4, x+1/2'
'-z+1/4, x+1/2, -y+3/4'
'y, -z+3/4, -x+3/4'
'-y, -x+1/2, -z+1/2'
'y+1/4, x+3/4, -z+1/2'
'y+1/4, -x+1/2, z+3/4'
'-y, x+3/4, z+3/4'
'-x, -z+1/2, -y+1/2'
'-z, -y+1/2, -x+1/2'
'x+1/4, z+3/4, -y+1/2'
'-z, y+3/4, x+3/4'
'x+1/4, -z+1/2, y+3/4'
'z+1/4, y+3/4, -x+1/2'
'-x, z+3/4, y+3/4'
'z+1/4, -y+1/2, x+3/4'
'x+1/2, y, z+1/2'
'-x+3/4, -y+1/4, z+1/2'
'x+1/2, -y+1/4, -z+3/4'
'-x+3/4, y, -z+3/4'
'z+1/2, x, y+1/2'
'y+1/2, z, x+1/2'
'-z+3/4, -x+1/4, y+1/2'
'-y+3/4, z, -x+3/4'
'z+1/2, -x+1/4, -y+3/4'
'-y+3/4, -z+1/4, x+1/2'
'-z+3/4, x, -y+3/4'
'y+1/2, -z+1/4, -x+3/4'
'-y+1/2, -x, -z+1/2'
'y+3/4, x+1/4, -z+1/2'
'y+3/4, -x, z+3/4'
'-y+1/2, x+1/4, z+3/4'
'-x+1/2, -z, -y+1/2'
'-z+1/2, -y, -x+1/2'
'x+3/4, z+1/4, -y+1/2'
'-z+1/2, y+1/4, x+3/4'
'x+3/4, -z, y+3/4'
'z+3/4, y+1/4, -x+1/2'
'-x+1/2, z+1/4, y+3/4'
'z+3/4, -y, x+3/4'
'x+1/2, y+1/2, z'
'-x+3/4, -y+3/4, z'
'x+1/2, -y+3/4, -z+1/4'
'-x+3/4, y+1/2, -z+1/4'
'z+1/2, x+1/2, y'
'y+1/2, z+1/2, x'
'-z+3/4, -x+3/4, y'
'-y+3/4, z+1/2, -x+1/4'
'z+1/2, -x+3/4, -y+1/4'
'-y+3/4, -z+3/4, x'
'-z+3/4, x+1/2, -y+1/4'
'y+1/2, -z+3/4, -x+1/4'
'-y+1/2, -x+1/2, -z'
'y+3/4, x+3/4, -z'
'y+3/4, -x+1/2, z+1/4'
'-y+1/2, x+3/4, z+1/4'
'-x+1/2, -z+1/2, -y'
'-z+1/2, -y+1/2, -x'
'x+3/4, z+3/4, -y'
'-z+1/2, y+3/4, x+1/4'
'x+3/4, -z+1/2, y+1/4'
'z+3/4, y+3/4, -x'
'-x+1/2, z+3/4, y+1/4'
'z+3/4, -y+1/2, x+1/4'
'-x, -y, -z'
'x-1/4, y-1/4, -z'
'-x, y-1/4, z-1/4'
'x-1/4, -y, z-1/4'
'-z, -x, -y'
'-y, -z, -x'
'z-1/4, x-1/4, -y'
'y-1/4, -z, x-1/4'
'-z, x-1/4, y-1/4'
'y-1/4, z-1/4, -x'
'z-1/4, -x, y-1/4'
'-y, z-1/4, x-1/4'
'y, x, z'
'-y-1/4, -x-1/4, z'
'-y-1/4, x, -z-1/4'
'y, -x-1/4, -z-1/4'
'x, z, y'
'z, y, x'
'-x-1/4, -z-1/4, y'
'z, -y-1/4, -x-1/4'
'-x-1/4, z, -y-1/4'
'-z-1/4, -y-1/4, x'
'x, -z-1/4, -y-1/4'
'-z-1/4, y, -x-1/4'
'-x, -y+1/2, -z+1/2'
'x-1/4, y+1/4, -z+1/2'
'-x, y+1/4, z+1/4'
'x-1/4, -y+1/2, z+1/4'
'-z, -x+1/2, -y+1/2'
'-y, -z+1/2, -x+1/2'
'z-1/4, x+1/4, -y+1/2'
'y-1/4, -z+1/2, x+1/4'
'-z, x+1/4, y+1/4'
'y-1/4, z+1/4, -x+1/2'
'z-1/4, -x+1/2, y+1/4'
'-y, z+1/4, x+1/4'
'y, x+1/2, z+1/2'
'-y-1/4, -x+1/4, z+1/2'
'-y-1/4, x+1/2, -z+1/4'
'y, -x+1/4, -z+1/4'
'x, z+1/2, y+1/2'
'z, y+1/2, x+1/2'
'-x-1/4, -z+1/4, y+1/2'
'z, -y+1/4, -x+1/4'
'-x-1/4, z+1/2, -y+1/4'
'-z-1/4, -y+1/4, x+1/2'
'x, -z+1/4, -y+1/4'
'-z-1/4, y+1/2, -x+1/4'
'-x+1/2, -y, -z+1/2'
'x+1/4, y-1/4, -z+1/2'
'-x+1/2, y-1/4, z+1/4'
'x+1/4, -y, z+1/4'
'-z+1/2, -x, -y+1/2'
'-y+1/2, -z, -x+1/2'
'z+1/4, x-1/4, -y+1/2'
'y+1/4, -z, x+1/4'
'-z+1/2, x-1/4, y+1/4'
'y+1/4, z-1/4, -x+1/2'
'z+1/4, -x, y+1/4'
'-y+1/2, z-1/4, x+1/4'
'y+1/2, x, z+1/2'
'-y+1/4, -x-1/4, z+1/2'
'-y+1/4, x, -z+1/4'
'y+1/2, -x-1/4, -z+1/4'
'x+1/2, z, y+1/2'
'z+1/2, y, x+1/2'
'-x+1/4, -z-1/4, y+1/2'
'z+1/2, -y-1/4, -x+1/4'
'-x+1/4, z, -y+1/4'
'-z+1/4, -y-1/4, x+1/2'
'x+1/2, -z-1/4, -y+1/4'
'-z+1/4, y, -x+1/4'
'-x+1/2, -y+1/2, -z'
'x+1/4, y+1/4, -z'
'-x+1/2, y+1/4, z-1/4'
'x+1/4, -y+1/2, z-1/4'
'-z+1/2, -x+1/2, -y'
'-y+1/2, -z+1/2, -x'
'z+1/4, x+1/4, -y'
'y+1/4, -z+1/2, x-1/4'
'-z+1/2, x+1/4, y-1/4'
'y+1/4, z+1/4, -x'
'z+1/4, -x+1/2, y-1/4'
'-y+1/2, z+1/4, x-1/4'
'y+1/2, x+1/2, z'
'-y+1/4, -x+1/4, z'
'-y+1/4, x+1/2, -z-1/4'
'y+1/2, -x+1/4, -z-1/4'
'x+1/2, z+1/2, y'
'z+1/2, y+1/2, x'
'-x+1/4, -z+1/4, y'
'z+1/2, -y+1/4, -x-1/4'
'-x+1/4, z+1/2, -y-1/4'
'-z+1/4, -y+1/4, x'
'x+1/2, -z+1/4, -y-1/4'
'-z+1/4, y+1/2, -x-1/4'

loop_
_atom_site_label
_atom_site_type_symbol
_atom_site_fract_x
_atom_site_fract_y
_atom_site_fract_z
_atom_site_U_iso_or_equiv
_atom_site_adp_type
_atom_site_occupancy
_atom_site_symmetry_multiplicity
_atom_site_calc_flag
_atom_site_refinement_flags
Si1 Si 0.375 0.375 0.375 0.0121(4) Uani 1 24 d S
Si2 Si 0.28287(3) 0.28287(3) 0.28287(3) 0.0125(3) Uani 1 6 d S
Si3 Si 0.31733(2) 0.31733(2) 0.12934(3) 0.0121(2) Uani 1 2 d S
Na1 Na 0.5 0 0 0.045(18) Uani 0.059(11) 12 d SP
Na2 Na 0.125 0.125 0.125 0.166(9) Uani 0.70(3) 24 d SP

loop_
_atom_site_aniso_label
_atom_site_aniso_U_11
_atom_site_aniso_U_22
_atom_site_aniso_U_33
_atom_site_aniso_U_23
_atom_site_aniso_U_13
_atom_site_aniso_U_12
Si1 0.0121(4) 0.0121(4) 0.0121(4) 0 0 0
Si2 0.0125(3) 0.0125(3) 0.0125(3) 0.00036(17) 0.00036(17) 0.00036(17)
Si3 0.0120(3) 0.0120(3) 0.0125(3) 0.00000(12) 0.00000(12) 0.00053(16)
Na1 0.045(18) 0.045(18) 0.045(18) -0.011(10) -0.011(10) -0.011(10)
Na2 0.166(9) 0.166(9) 0.166(9) 0 0 0

loop_
_atom_type_symbol
_atom_type_description
_atom_type_scat_dispersion_real
_atom_type_scat_dispersion_imag
_atom_type_scat_source
Na Na 0.0362 0.0249 'International Tables Vol C Tables 4.2.6.8 and 6.1.1.4'
Si Si 0.0817 0.0704 'International Tables Vol C Tables 4.2.6.8 and 6.1.1.4'

loop_
_geom_angle_atom_site_label_1
_geom_angle_atom_site_label_2
_geom_angle_atom_site_label_3
_geom_angle
_geom_angle_site_symmetry_1
_geom_angle_site_symmetry_3
Si2 Si1 Si2 109.5 . 52
Si2 Si1 Si2 109.5 . 74
Si2 Si1 Si2 109.5 52 74
Si2 Si1 Si2 109.5 . 27
Si2 Si1 Si2 109.5 52 27
Si2 Si1 Si2 109.5 74 27
Si2 Si1 Na1 180.000(9) . 25
Si2 Si1 Na1 70.5 52 25
Si2 Si1 Na1 70.5 74 25
Si2 Si1 Na1 70.5 27 25
Si2 Si1 Na1 70.5 . 76
Si2 Si1 Na1 180.000(9) 52 76
Si2 Si1 Na1 70.5 74 76
Si2 Si1 Na1 70.5 27 76
Na1 Si1 Na1 109.5 25 76
Si2 Si1 Na1 70.5 . 50
Si2 Si1 Na1 70.5 52 50
Si2 Si1 Na1 180.000(9) 74 50
Si2 Si1 Na1 70.5 27 50
Na1 Si1 Na1 109.5 25 50
Na1 Si1 Na1 109.5 76 50
Si2 Si1 Na1 70.5 . 3
Si2 Si1 Na1 70.5 52 3
Si2 Si1 Na1 70.5 74 3
Si2 Si1 Na1 180.000(9) 27 3
Na1 Si1 Na1 109.5 25 3
Na1 Si1 Na1 109.5 76 3
Na1 Si1 Na1 109.5 50 3
Si1 Si2 Si3 107.65(2) . .
Si1 Si2 Si3 107.65(2) . 6
Si3 Si2 Si3 111.23(2) . 6
Si1 Si2 Si3 107.65(2) . 5
Si3 Si2 Si3 111.23(2) . 5
Si3 Si2 Si3 111.23(2) 6 5
Si1 Si2 Na1 66.819(13) . 76
Si3 Si2 Na1 71.420(7) . 76
Si3 Si2 Na1 174.47(3) 6 76
Si3 Si2 Na1 71.420(7) 5 76
Si1 Si2 Na1 66.819(13) . 50
Si3 Si2 Na1 174.47(3) . 50
Si3 Si2 Na1 71.420(7) 6 50
Si3 Si2 Na1 71.420(7) 5 50
Na1 Si2 Na1 105.520(14) 76 50
Si1 Si2 Na1 66.819(13) . 3
Si3 Si2 Na1 71.420(7) . 3
Si3 Si2 Na1 71.420(7) 6 3
Si3 Si2 Na1 174.47(3) 5 3
Na1 Si2 Na1 105.520(14) 76 3
Na1 Si2 Na1 105.520(14) 50 3
Si3 Si3 Si3 119.855(3) 180 179
Si3 Si3 Si2 105.73(2) 180 .
Si3 Si3 Si2 105.73(2) 179 .
Si3 Si3 Si3 108.645(19) 180 74
Si3 Si3 Si3 108.645(19) 179 74
Si2 Si3 Si3 107.61(2) . 74
Si3 Si3 Na1 69.464(6) 180 76
Si3 Si3 Na1 170.073(10) 179 76
Si2 Si3 Na1 66.773(13) . 76
Si3 Si3 Na1 69.141(7) 74 76
Si3 Si3 Na1 170.073(10) 180 3
Si3 Si3 Na1 69.464(6) 179 3
Si2 Si3 Na1 66.773(13) . 3
Si3 Si3 Na1 69.141(7) 74 3
Na1 Si3 Na1 101.033(11) 76 3
Si1 Na1 Si1 180 121_655 25_544
Si1 Na1 Si2 42.652(13) 121_655 99_655
Si1 Na1 Si2 137.348(13) 25_544 99_655
Si1 Na1 Si2 137.348(13) 121_655 76_545
Si1 Na1 Si2 42.652(13) 25_544 76_545
Si2 Na1 Si2 108.14(2) 99_655 76_545
Si1 Na1 Si2 137.348(13) 121_655 50_554
Si1 Na1 Si2 42.652(13) 25_544 50_554
Si2 Na1 Si2 108.14(2) 99_655 50_554
Si2 Na1 Si2 71.86(2) 76_545 50_554
Si1 Na1 Si2 42.652(13) 121_655 172
Si1 Na1 Si2 137.348(13) 25_544 172
Si2 Na1 Si2 71.86(2) 99_655 172
Si2 Na1 Si2 180 76_545 172
Si2 Na1 Si2 108.14(2) 50_554 172
Si1 Na1 Si2 42.652(13) 121_655 146
Si1 Na1 Si2 137.348(13) 25_544 146
Si2 Na1 Si2 71.86(2) 99_655 146
Si2 Na1 Si2 108.14(2) 76_545 146
Si2 Na1 Si2 180 50_554 146
Si2 Na1 Si2 71.86(2) 172 146
Si1 Na1 Si2 137.348(13) 121_655 3
Si1 Na1 Si2 42.652(13) 25_544 3
Si2 Na1 Si2 180 99_655 3
Si2 Na1 Si2 71.86(2) 76_545 3
Si2 Na1 Si2 71.86(2) 50_554 3
Si2 Na1 Si2 108.14(2) 172 3
Si2 Na1 Si2 108.14(2) 146 3
Si1 Na1 Si3 70.972(6) 121_655 108_655
Si1 Na1 Si3 109.028(6) 25_544 108_655
Si2 Na1 Si3 41.807(9) 99_655 108_655
Si2 Na1 Si3 69.294(13) 76_545 108_655
Si2 Na1 Si3 109.119(6) 50_554 108_655
Si2 Na1 Si3 110.706(13) 172 108_655
Si2 Na1 Si3 70.881(6) 146 108_655
Si2 Na1 Si3 138.193(9) 3 108_655
Si1 Na1 Si3 109.028(6) 121_655 3
Si1 Na1 Si3 70.972(6) 25_544 3
Si2 Na1 Si3 138.193(9) 99_655 3
Si2 Na1 Si3 70.881(6) 76_545 3
Si2 Na1 Si3 110.706(13) 50_554 3
Si2 Na1 Si3 109.119(6) 172 3
Si2 Na1 Si3 69.294(13) 146 3
Si2 Na1 Si3 41.807(9) 3 3
Si3 Na1 Si3 109.046(15) 108_655 3
Si1 Na1 Si3 70.972(6) 121_655 99_655
Si1 Na1 Si3 109.028(6) 25_544 99_655
Si2 Na1 Si3 41.807(9) 99_655 99_655
Si2 Na1 Si3 109.119(6) 76_545 99_655
Si2 Na1 Si3 69.294(13) 50_554 99_655
Si2 Na1 Si3 70.881(6) 172 99_655
Si2 Na1 Si3 110.706(13) 146 99_655
Si2 Na1 Si3 138.193(9) 3 99_655
Si3 Na1 Si3 70.954(15) 108_655 99_655
Si3 Na1 Si3 180.000(13) 3 99_655
Si1 Na1 Si3 109.028(6) 121_655 76_545
Si1 Na1 Si3 70.972(6) 25_544 76_545
Si2 Na1 Si3 109.119(6) 99_655 76_545
Si2 Na1 Si3 41.807(9) 76_545 76_545
Si2 Na1 Si3 110.706(13) 50_554 76_545
Si2 Na1 Si3 138.193(9) 172 76_545
Si2 Na1 Si3 69.294(13) 146 76_545
Si2 Na1 Si3 70.881(6) 3 76_545
Si3 Na1 Si3 70.089(6) 108_655 76_545
Si3 Na1 Si3 41.719(15) 3 76_545
Si3 Na1 Si3 138.281(15) 99_655 76_545

loop_
_geom_bond_atom_site_label_1
_geom_bond_atom_site_label_2
_geom_bond_distance
_geom_bond_site_symmetry_2
Si1 Si2 2.3373(8) .
Si1 Si2 2.3373(8) 52
Si1 Si2 2.3373(8) 74
Si1 Si2 2.3373(8) 27
Si1 Na1 3.17115(14) 25
Si1 Na1 3.17115(16) 76
Si1 Na1 3.17115(16) 50
Si1 Na1 3.17115(15) 3
Si2 Si3 2.3593(5) .
Si2 Si3 2.3593(5) 6
Si2 Si3 2.3593(5) 5
Si2 Na1 3.2524(3) 76
Si2 Na1 3.2524(3) 50
Si2 Na1 3.2524(3) 3
Si3 Si3 2.3537(4) 180
Si3 Si3 2.3537(5) 179
Si3 Si3 2.3891(9) 74
Si3 Na1 3.3548(3) 76
Si3 Na1 3.3548(3) 3
Na1 Si1 3.17115(16) 121_655
Na1 Si1 3.17115(16) 25_544
Na1 Si2 3.2524(3) 99_655
Na1 Si2 3.2524(3) 76_545
Na1 Si2 3.2524(3) 50_554
Na1 Si2 3.2524(3) 172
Na1 Si2 3.2524(3) 146
Na1 Si2 3.2524(3) 3
Na1 Si3 3.3548(3) 108_655
Na1 Si3 3.3548(3) 3
Na1 Si3 3.3548(3) 99_655
Na1 Si3 3.3548(3) 76_545
